data_7050641
loop_
_publ_author_name
'Brym, Markus'
'Jones, Cameron'
'Waugh, Mark'
'Hey-Hawkins, Evamarie'
'Majoumo, Felecite'

_publ_section_title
;
 Reactions of phosphavinyl Grignard reagents with aldehydes: synthesis,
 characterisation and further reactivity of ?-phosphaallylic alcohols
;
_journal_issue 11
_journal_name_full 'New Journal of Chemistry'
_journal_page_first 1614
_journal_paper_doi 10.1039/b306607j
_journal_volume 27
_journal_year 2003
_chemical_formula_sum 'C36 H52 O P2'
_chemical_formula_weight 562.72
_space_group_IT_number 14
_symmetry_cell_setting monoclinic
_symmetry_space_group_name_Hall '-P 2yn'
_symmetry_space_group_name_H-M 'P 1 21/n 1'
_atom_sites_solution_hydrogens geom
_atom_sites_solution_primary direct
_atom_sites_solution_secondary difmap
_audit_creation_method SHELXL-97
_cell_angle_alpha 90.00
_cell_angle_beta 103.64(3)
_cell_angle_gamma 90.00
_cell_formula_units_Z 4
_cell_length_a 11.235(2)
_cell_length_b 14.236(3)
_cell_length_c 21.449(4)
_cell_measurement_temperature 150(2)
_cell_volume 3333.8(12)
_computing_structure_refinement 'SHELXL-97 (Sheldrick, 1997)'
_computing_structure_solution 'SHELXS-97 (Sheldrick, 1990)'
_diffrn_ambient_temperature 150(2)
_diffrn_measured_fraction_theta_full 0.992
_diffrn_measured_fraction_theta_max 0.992
_diffrn_measurement_device_type 'Nonius Kappa CCD'
_diffrn_radiation_monochromator graphite
_diffrn_radiation_source 'fine-focus sealed tube'
_diffrn_radiation_type MoK\a
_diffrn_radiation_wavelength 0.71073
_diffrn_reflns_av_R_equivalents 0.0829
_diffrn_reflns_av_sigmaI/netI 0.0631
_diffrn_reflns_limit_h_max 13
_diffrn_reflns_limit_h_min -13
_diffrn_reflns_limit_k_max 16
_diffrn_reflns_limit_k_min -16
_diffrn_reflns_limit_l_max 25
_diffrn_reflns_limit_l_min -24
_diffrn_reflns_number 28003
_diffrn_reflns_theta_full 25.03
_diffrn_reflns_theta_max 25.03
_diffrn_reflns_theta_min 3.08
_exptl_absorpt_coefficient_mu 0.156
_exptl_absorpt_correction_T_max 0.991
_exptl_absorpt_correction_T_min 0.902
_exptl_absorpt_correction_type multi-scan
_exptl_absorpt_process_details 'Sortav (Blessing, 1995)'
_exptl_crystal_colour colourless
_exptl_crystal_density_diffrn 1.121
_exptl_crystal_density_method 'not measured'
_exptl_crystal_description block
_exptl_crystal_F_000 1224
_exptl_crystal_size_max 0.15
_exptl_crystal_size_mid 0.15
_exptl_crystal_size_min 0.15
_refine_diff_density_max 0.761
_refine_diff_density_min -0.215
_refine_diff_density_rms 0.045
_refine_ls_extinction_coef 0.000(2)
_refine_ls_extinction_expression Fc^*^=kFc[1+0.001xFc^2^\l^3^/sin(2\q)]^-1/4^
_refine_ls_extinction_method SHELXL
_refine_ls_goodness_of_fit_ref 1.091
_refine_ls_hydrogen_treatment mixed
_refine_ls_matrix_type full
_refine_ls_number_parameters 359
_refine_ls_number_reflns 5856
_refine_ls_number_restraints 18
_refine_ls_restrained_S_all 1.106
_refine_ls_R_factor_all 0.1067
_refine_ls_R_factor_gt 0.0751
_refine_ls_shift/su_max 0.002
_refine_ls_shift/su_mean 0.001
_refine_ls_structure_factor_coef Fsqd
_refine_ls_weighting_details 'calc w=1/[\s^2^(Fo^2^)+(0.0771P)^2^+2.3882P] where P=(Fo^2^+2Fc^2^)/3'
_refine_ls_weighting_scheme calc
_refine_ls_wR_factor_gt 0.1751
_refine_ls_wR_factor_ref 0.1900
_reflns_number_gt 4270
_reflns_number_total 5856
_reflns_threshold_expression >2sigma(I)
_cod_data_source_file b306607j.txt
_cod_data_source_block compound_5b
_cod_original_cell_volume 3333.8(11)
_cod_original_sg_symbol_H-M P2(1)/n
_cod_database_code 7050641

loop_
_symmetry_equiv_pos_as_xyz
'x, y, z'
'-x+1/2, y+1/2, -z+1/2'
'-x, -y, -z'
'x-1/2, -y-1/2, z-1/2'

loop_
_atom_site_label
_atom_site_type_symbol
_atom_site_fract_x
_atom_site_fract_y
_atom_site_fract_z
_atom_site_U_iso_or_equiv
_atom_site_adp_type
_atom_site_occupancy
_atom_site_symmetry_multiplicity
_atom_site_calc_flag
_atom_site_refinement_flags
_atom_site_disorder_assembly
_atom_site_disorder_group
P1 P 0.84736(8) 0.84618(6) 0.18166(4) 0.0450(3) Uani 1 1 d . . .
P2 P 0.89532(8) 0.73972(6) 0.26112(4) 0.0480(3) Uani 1 1 d . . .
O1 O 0.8261(2) 0.94261(16) 0.20359(11) 0.0567(6) Uani 1 1 d . . .
C1 C 0.7101(3) 0.8002(3) 0.12375(15) 0.0495(8) Uani 1 1 d . . .
C2 C 0.7077(3) 0.7151(3) 0.09750(17) 0.0600(10) Uani 1 1 d . . .
H2 H 0.6336 0.6989 0.0698 0.072 Uiso 1 1 calc R . .
C3 C 0.8049(4) 0.6415(3) 0.10539(19) 0.0643(10) Uani 1 1 d . . .
C4 C 0.8811(4) 0.6389(3) 0.0640(3) 0.0849(13) Uani 1 1 d . . .
H4 H 0.8730 0.6844 0.0322 0.102 Uiso 1 1 calc R . .
C5 C 0.9701(5) 0.5701(4) 0.0686(4) 0.113(2) Uani 1 1 d . . .
H5 H 1.0217 0.5693 0.0404 0.136 Uiso 1 1 calc R . .
C6 C 0.9801(6) 0.5039(5) 0.1151(4) 0.125(2) Uani 1 1 d U . .
H6 H 1.0413 0.4587 0.1195 0.151 Uiso 1 1 calc R . .
C7 C 0.9035(7) 0.5016(4) 0.1555(3) 0.118(2) Uani 1 1 d U . .
H7 H 0.9111 0.4545 0.1863 0.142 Uiso 1 1 calc R . .
C8 C 0.8140(5) 0.5699(3) 0.1505(2) 0.0960(16) Uani 1 1 d . . .
H8 H 0.7600 0.5681 0.1774 0.115 Uiso 1 1 calc R . .
C9 C 0.5987(3) 0.8678(3) 0.10404(17) 0.0583(9) Uani 1 1 d . . .
C10 C 0.6365(4) 0.9543(3) 0.0712(2) 0.0731(12) Uani 1 1 d . . .
H10A H 0.7051 0.9840 0.0994 0.110 Uiso 1 1 calc R . .
H10B H 0.5692 0.9976 0.0609 0.110 Uiso 1 1 calc R . .
H10C H 0.6589 0.9355 0.0325 0.110 Uiso 1 1 calc R . .
C11 C 0.4921(4) 0.8211(4) 0.0558(2) 0.0906(15) Uani 1 1 d . . .
H11A H 0.5198 0.8003 0.0191 0.136 Uiso 1 1 calc R . .
H11B H 0.4268 0.8656 0.0425 0.136 Uiso 1 1 calc R . .
H11C H 0.4629 0.7682 0.0757 0.136 Uiso 1 1 calc R . .
C12 C 0.5519(4) 0.8991(4) 0.1624(2) 0.0819(13) Uani 1 1 d . . .
H12A H 0.5259 0.8452 0.1826 0.123 Uiso 1 1 calc R . .
H12B H 0.4841 0.9413 0.1488 0.123 Uiso 1 1 calc R . .
H12C H 0.6165 0.9306 0.1925 0.123 Uiso 1 1 calc R . .
C13 C 0.9767(3) 0.8455(3) 0.14208(16) 0.0505(8) Uani 1 1 d . . .
H13 H 1.0060 0.7807 0.1416 0.061 Uiso 1 1 calc R . .
C14 C 0.9400(3) 0.8809(3) 0.07231(17) 0.0614(10) Uani 1 1 d . . .
H14A H 0.8741 0.8423 0.0479 0.074 Uiso 1 1 calc R . .
H14B H 0.9105 0.9451 0.0716 0.074 Uiso 1 1 calc R . .
C15 C 1.0486(4) 0.8770(4) 0.0418(2) 0.0802(13) Uani 1 1 d . . .
H15A H 1.0739 0.8121 0.0398 0.096 Uiso 1 1 calc R . .
H15B H 1.0242 0.9007 -0.0018 0.096 Uiso 1 1 calc R . .
C16 C 1.1554(4) 0.9338(4) 0.0787(2) 0.0876(14) Uani 1 1 d . . .
H16A H 1.1337 0.9998 0.0762 0.105 Uiso 1 1 calc R . .
H16B H 1.2248 0.9256 0.0595 0.105 Uiso 1 1 calc R . .
C17 C 1.1908(4) 0.9034(4) 0.1485(2) 0.0798(13) Uani 1 1 d . . .
H17A H 1.2540 0.9450 0.1721 0.096 Uiso 1 1 calc R . .
H17B H 1.2243 0.8404 0.1512 0.096 Uiso 1 1 calc R . .
C18 C 1.0816(3) 0.9052(3) 0.17911(19) 0.0627(10) Uani 1 1 d . . .
H18A H 1.1067 0.8822 0.2228 0.075 Uiso 1 1 calc R . .
H18B H 1.0537 0.9695 0.1807 0.075 Uiso 1 1 calc R . .
C19 C 1.0237(3) 0.8051(3) 0.31500(16) 0.0491(8) Uani 1 1 d . . .
C20 C 0.9989(3) 0.8905(3) 0.33345(15) 0.0518(8) Uani 1 1 d . . .
H20 H 0.9180 0.9088 0.3175 0.062 Uiso 1 1 calc R . .
C21 C 1.0757(3) 0.9626(3) 0.37481(16) 0.0537(9) Uani 1 1 d . . .
C22 C 1.1201(5) 1.0369(3) 0.3467(2) 0.0930(16) Uani 1 1 d . . .
H22 H 1.1046 1.0402 0.3022 0.112 Uiso 1 1 calc R . .
C23 C 1.1872(6) 1.1065(4) 0.3830(3) 0.120(2) Uani 1 1 d . . .
H23 H 1.2175 1.1556 0.3627 0.144 Uiso 1 1 calc R . .
C24 C 1.2097(5) 1.1051(4) 0.4470(3) 0.0992(17) Uani 1 1 d . . .
H24 H 1.2551 1.1529 0.4711 0.119 Uiso 1 1 calc R . .
C25 C 1.1660(5) 1.0335(4) 0.4766(2) 0.0942(16) Uani 1 1 d . . .
H25 H 1.1813 1.0319 0.5211 0.113 Uiso 1 1 calc R . .
C26 C 1.0974(4) 0.9617(3) 0.4401(2) 0.0796(13) Uani 1 1 d . . .
H26 H 1.0665 0.9131 0.4606 0.096 Uiso 1 1 calc R . .
C27 C 1.1444(3) 0.7498(3) 0.33552(18) 0.0590(10) Uani 1 1 d . . .
C28 C 1.1339(5) 0.6846(4) 0.3904(3) 0.119(2) Uani 1 1 d U . .
H28A H 1.1159 0.7209 0.4248 0.178 Uiso 1 1 calc R . .
H28B H 1.2098 0.6517 0.4055 0.178 Uiso 1 1 calc R . .
H28C H 1.0692 0.6401 0.3754 0.178 Uiso 1 1 calc R . .
C29 C 1.2559(4) 0.8126(4) 0.3583(3) 0.1010(18) Uani 1 1 d . . .
H29A H 1.2545 0.8623 0.3279 0.152 Uiso 1 1 calc R . .
H29B H 1.3292 0.7761 0.3621 0.152 Uiso 1 1 calc R . .
H29C H 1.2545 0.8390 0.3994 0.152 Uiso 1 1 calc R . .
C30 C 1.1712(4) 0.6903(3) 0.2811(2) 0.0904(15) Uani 1 1 d . . .
H30A H 1.1069 0.6451 0.2675 0.136 Uiso 1 1 calc R . .
H30B H 1.2478 0.6581 0.2959 0.136 Uiso 1 1 calc R . .
H30C H 1.1758 0.7302 0.2456 0.136 Uiso 1 1 calc R . .
C31 C 0.7628(3) 0.7558(2) 0.29959(16) 0.0505(8) Uani 1 1 d . . .
H31 H 0.7367 0.8217 0.2954 0.061 Uiso 1 1 calc R . .
C32 C 0.8006(3) 0.7295(3) 0.37135(17) 0.0643(10) Uani 1 1 d . . .
H32A H 0.8345 0.6665 0.3757 0.077 Uiso 1 1 calc R . .
H32B H 0.8639 0.7723 0.3934 0.077 Uiso 1 1 calc R . .
C33 C 0.6928(4) 0.7337(3) 0.40252(18) 0.0720(11) Uani 1 1 d . . .
H33A H 0.7188 0.7121 0.4465 0.086 Uiso 1 1 calc R . .
H33B H 0.6663 0.7985 0.4034 0.086 Uiso 1 1 calc R . .
C34 C 0.5864(4) 0.6750(3) 0.36775(19) 0.0690(11) Uani 1 1 d . . .
H34A H 0.6092 0.6091 0.3716 0.083 Uiso 1 1 calc R . .
H34B H 0.5178 0.6838 0.3874 0.083 Uiso 1 1 calc R . .
C35 C 0.5485(3) 0.7011(3) 0.29794(19) 0.0713(11) Uani 1 1 d . . .
H35A H 0.5173 0.7649 0.2939 0.086 Uiso 1 1 calc R . .
H35B H 0.4833 0.6597 0.2762 0.086 Uiso 1 1 calc R . .
C36 C 0.6569(3) 0.6937(3) 0.26622(17) 0.0595(10) Uani 1 1 d . . .
H36A H 0.6842 0.6290 0.2676 0.071 Uiso 1 1 calc R . .
H36B H 0.6305 0.7121 0.2215 0.071 Uiso 1 1 calc R . .

loop_
_atom_site_aniso_label
_atom_site_aniso_U_11
_atom_site_aniso_U_22
_atom_site_aniso_U_33
_atom_site_aniso_U_23
_atom_site_aniso_U_13
_atom_site_aniso_U_12
P1 0.0432(5) 0.0517(5) 0.0397(5) 0.0000(4) 0.0090(4) 0.0029(4)
P2 0.0453(5) 0.0519(6) 0.0466(5) 0.0025(4) 0.0103(4) 0.0002(4)
O1 0.0613(15) 0.0535(15) 0.0506(14) -0.0048(11) 0.0038(11) 0.0105(12)
C1 0.0468(19) 0.060(2) 0.0408(18) 0.0004(16) 0.0080(15) 0.0004(16)
C2 0.056(2) 0.073(3) 0.046(2) -0.0061(19) 0.0019(16) -0.0031(19)
C3 0.074(3) 0.058(2) 0.055(2) -0.0164(19) 0.003(2) -0.003(2)
C4 0.087(3) 0.069(3) 0.101(4) -0.017(3) 0.026(3) -0.004(2)
C5 0.097(4) 0.092(4) 0.156(6) -0.042(4) 0.040(4) 0.001(3)
C6 0.121(5) 0.094(4) 0.145(6) -0.026(4) -0.001(4) 0.033(4)
C7 0.173(5) 0.071(3) 0.096(4) -0.006(3) 0.001(4) 0.020(4)
C8 0.145(5) 0.069(3) 0.072(3) -0.013(3) 0.021(3) 0.017(3)
C9 0.0451(19) 0.073(3) 0.052(2) 0.0008(18) 0.0024(16) 0.0082(18)
C10 0.069(3) 0.077(3) 0.066(3) 0.017(2) 0.000(2) 0.020(2)
C11 0.049(2) 0.114(4) 0.096(3) -0.008(3) -0.007(2) 0.001(2)
C12 0.061(2) 0.110(4) 0.079(3) 0.004(3) 0.027(2) 0.027(2)
C13 0.0529(19) 0.052(2) 0.0494(19) 0.0023(16) 0.0183(16) 0.0041(16)
C14 0.066(2) 0.072(3) 0.051(2) 0.0001(18) 0.0220(18) 0.001(2)
C15 0.092(3) 0.094(3) 0.068(3) 0.007(2) 0.046(2) 0.002(3)
C16 0.071(3) 0.105(4) 0.101(4) 0.023(3) 0.050(3) 0.003(3)
C17 0.055(2) 0.094(3) 0.094(3) 0.005(3) 0.027(2) -0.006(2)
C18 0.053(2) 0.073(3) 0.064(2) 0.000(2) 0.0173(18) -0.0056(19)
C19 0.0461(18) 0.055(2) 0.0441(18) 0.0041(16) 0.0057(15) 0.0004(16)
C20 0.0479(18) 0.059(2) 0.0445(19) 0.0023(17) 0.0028(15) 0.0015(17)
C21 0.051(2) 0.057(2) 0.048(2) -0.0023(17) 0.0025(16) 0.0076(17)
C22 0.146(5) 0.064(3) 0.066(3) -0.005(2) 0.019(3) -0.024(3)
C23 0.174(6) 0.077(4) 0.113(5) -0.024(3) 0.040(4) -0.048(4)
C24 0.096(4) 0.087(4) 0.102(4) -0.038(3) -0.001(3) -0.003(3)
C25 0.105(4) 0.107(4) 0.056(3) -0.022(3) -0.010(3) 0.017(3)
C26 0.095(3) 0.087(3) 0.052(2) 0.003(2) 0.007(2) -0.001(3)
C27 0.0461(19) 0.067(2) 0.061(2) 0.0064(19) 0.0066(17) 0.0086(17)
C28 0.100(4) 0.131(4) 0.129(4) 0.065(4) 0.033(3) 0.049(3)
C29 0.046(2) 0.108(4) 0.135(5) -0.027(3) -0.006(3) 0.015(2)
C30 0.071(3) 0.088(3) 0.109(4) -0.015(3) 0.014(3) 0.025(2)
C31 0.0460(18) 0.054(2) 0.054(2) 0.0063(16) 0.0168(15) -0.0007(16)
C32 0.062(2) 0.078(3) 0.052(2) 0.0067(19) 0.0119(18) -0.009(2)
C33 0.083(3) 0.091(3) 0.045(2) 0.009(2) 0.022(2) -0.003(2)
C34 0.063(2) 0.081(3) 0.071(3) 0.010(2) 0.032(2) 0.001(2)
C35 0.055(2) 0.098(3) 0.065(2) -0.007(2) 0.0226(19) -0.014(2)
C36 0.058(2) 0.073(3) 0.050(2) -0.0048(18) 0.0180(17) -0.0106(19)

loop_
_atom_type_symbol
_atom_type_description
_atom_type_scat_dispersion_real
_atom_type_scat_dispersion_imag
_atom_type_scat_source
C C 0.0033 0.0016 'International Tables Vol C Tables 4.2.6.8 and 6.1.1.4'
H H 0.0000 0.0000 'International Tables Vol C Tables 4.2.6.8 and 6.1.1.4'
O O 0.0106 0.0060 'International Tables Vol C Tables 4.2.6.8 and 6.1.1.4'
P P 0.1023 0.0942 'International Tables Vol C Tables 4.2.6.8 and 6.1.1.4'

loop_
_geom_angle_atom_site_label_1
_geom_angle_atom_site_label_2
_geom_angle_atom_site_label_3
_geom_angle
_geom_angle_site_symmetry_1
_geom_angle_site_symmetry_3
_geom_angle_publ_flag
O1 P1 C13 110.60(15) . . ?
O1 P1 C1 111.52(15) . . ?
C13 P1 C1 108.07(15) . . ?
O1 P1 P2 114.18(10) . . ?
C13 P1 P2 105.71(12) . . ?
C1 P1 P2 106.39(12) . . ?
C19 P2 C31 104.09(15) . . ?
C19 P2 P1 98.35(11) . . ?
C31 P2 P1 100.22(11) . . ?
C2 C1 C9 120.8(3) . . ?
C2 C1 P1 122.3(3) . . ?
C9 C1 P1 116.9(3) . . ?
C1 C2 C3 130.4(3) . . ?
C4 C3 C8 118.5(4) . . ?
C4 C3 C2 119.8(4) . . ?
C8 C3 C2 121.5(4) . . ?
C3 C4 C5 121.5(5) . . ?
C6 C5 C4 118.4(6) . . ?
C7 C6 C5 122.1(6) . . ?
C6 C7 C8 119.4(6) . . ?
C7 C8 C3 120.0(5) . . ?
C10 C9 C12 109.2(4) . . ?
C10 C9 C11 107.1(3) . . ?
C12 C9 C11 108.2(3) . . ?
C10 C9 C1 109.3(3) . . ?
C12 C9 C1 111.5(3) . . ?
C11 C9 C1 111.4(3) . . ?
C18 C13 C14 108.8(3) . . ?
C18 C13 P1 110.8(2) . . ?
C14 C13 P1 112.6(2) . . ?
C15 C14 C13 110.4(3) . . ?
C16 C15 C14 112.1(4) . . ?
C15 C16 C17 110.9(4) . . ?
C16 C17 C18 111.7(3) . . ?
C13 C18 C17 111.7(3) . . ?
C20 C19 C27 128.0(3) . . ?
C20 C19 P2 117.0(3) . . ?
C27 C19 P2 115.0(3) . . ?
C19 C20 C21 132.4(3) . . ?
C26 C21 C22 117.6(4) . . ?
C26 C21 C20 122.9(4) . . ?
C22 C21 C20 119.3(3) . . ?
C21 C22 C23 121.2(5) . . ?
C24 C23 C22 121.2(5) . . ?
C23 C24 C25 119.4(5) . . ?
C24 C25 C26 120.0(5) . . ?
C21 C26 C25 120.5(5) . . ?
C29 C27 C28 108.5(4) . . ?
C29 C27 C30 106.0(4) . . ?
C28 C27 C30 108.5(4) . . ?
C29 C27 C19 113.2(3) . . ?
C28 C27 C19 108.0(3) . . ?
C30 C27 C19 112.6(3) . . ?
C36 C31 C32 109.2(3) . . ?
C36 C31 P2 109.6(2) . . ?
C32 C31 P2 110.4(2) . . ?
C33 C32 C31 111.7(3) . . ?
C34 C33 C32 112.5(3) . . ?
C35 C34 C33 111.2(3) . . ?
C34 C35 C36 110.9(3) . . ?
C31 C36 C35 111.5(3) . . ?

loop_
_geom_bond_atom_site_label_1
_geom_bond_atom_site_label_2
_geom_bond_distance
_geom_bond_site_symmetry_2
_geom_bond_publ_flag
P1 O1 1.489(2) . ?
P1 C13 1.848(3) . ?
P1 C1 1.856(3) . ?
P1 P2 2.2493(13) . ?
P2 C19 1.870(3) . ?
P2 C31 1.878(3) . ?
C1 C2 1.334(5) . ?
C1 C9 1.556(5) . ?
C2 C3 1.494(5) . ?
C3 C4 1.371(6) . ?
C3 C8 1.392(6) . ?
C4 C5 1.387(7) . ?
C5 C6 1.359(9) . ?
C6 C7 1.358(9) . ?
C7 C8 1.385(8) . ?
C9 C10 1.529(5) . ?
C9 C12 1.534(5) . ?
C9 C11 1.537(5) . ?
C13 C18 1.517(5) . ?
C13 C14 1.540(5) . ?
C14 C15 1.516(5) . ?
C15 C16 1.506(7) . ?
C16 C17 1.519(6) . ?
C17 C18 1.522(5) . ?
C19 C20 1.329(5) . ?
C19 C27 1.539(5) . ?
C20 C21 1.492(5) . ?
C21 C26 1.364(5) . ?
C21 C22 1.368(6) . ?
C22 C23 1.371(7) . ?
C23 C24 1.337(7) . ?
C24 C25 1.352(7) . ?
C25 C26 1.402(7) . ?
C27 C29 1.523(6) . ?
C27 C28 1.526(6) . ?
C27 C30 1.530(6) . ?
C31 C36 1.520(5) . ?
C31 C32 1.543(5) . ?
C32 C33 1.517(5) . ?
C33 C34 1.505(6) . ?
C34 C35 1.504(5) . ?
C35 C36 1.532(5) . ?
